data_4119121
loop_
_publ_author_name
'Leigh, David A.'
'Lusby, Paul J.'
'McBurney, Roy T.'
'Morelli, Alessandra'
'Slawin, Alexandra M. Z.'
'Thomson, Andrew R.'
'Walker, D. Barney'

_publ_section_title
;
 Getting Harder: Cobalt(III)-Template Synthesis of Catenanes and Rotaxanes
;
_journal_coden_ASTM JACSAT
_journal_issue 10
_journal_name_full 'Journal of the American Chemical Society'
_journal_page_first 3762
_journal_page_last 3771
_journal_paper_doi 10.1021/ja809627j
_journal_volume 131
_journal_year 2009
_chemical_formula_sum 'C33 H40 N4 O4'
_chemical_formula_weight 556.690
_space_group_IT_number 2
_symmetry_Int_Tables_number 2
_symmetry_space_group_name_Hall '-P 1'
_symmetry_space_group_name_H-M 'P -1'
_audit_creation_date 08-04-21
_audit_creation_method 'Created with Diamond (www.crystalimpact.com)'
_audit_update_record 08-04-21
_cell_angle_alpha 101.182(4)
_cell_angle_beta 90.581(4)
_cell_angle_gamma 100.776(4)
_cell_formula_units_Z 4
_cell_length_a 10.2200(14)
_cell_length_b 15.396(3)
_cell_length_c 19.845(3)
_cell_volume 3005.8(9)
_refine_ls_R_factor_all 0.052
_cod_duplicate_entry 4104023
_cod_data_source_file ja809627jsup2.cif
_cod_data_source_block dled60N
_cod_depositor_comments
;
Replacing value '-' with '?' for the following tags 
'_chemical_name_common', '_chemical_name_systematic'.

Antanas Vaitkus, 2015-02-20

 Updated bibliographic information.

 Antanas Vaitkus,
 2019-10-09

 Marked entry as a duplicate of entry 4104023.

 Antanas Vaitkus,
 2019-10-09
;
_cod_original_sg_symbol_Hall -P_1
_cod_database_code 4119121

loop_
_symmetry_equiv_pos_site_id
_symmetry_equiv_pos_as_xyz
1 'x, y, z'
2 '-x, -y, -z'

loop_
_atom_site_aniso_label
_atom_site_aniso_U_11
_atom_site_aniso_U_22
_atom_site_aniso_U_33
_atom_site_aniso_U_12
_atom_site_aniso_U_13
_atom_site_aniso_U_23
C1 0.0216(8) 0.0314(8) 0.0304(8) 0.0066(6) 0.0033(7) 0.0055(7)
N2 0.0221(6) 0.0332(7) 0.0263(7) 0.0033(5) 0.0035(5) 0.0083(6)
C3 0.0272(8) 0.0251(8) 0.0242(8) 0.0015(6) 0.0034(7) 0.0049(6)
O3 0.0328(6) 0.0527(8) 0.0262(6) 0.0026(5) 0.0082(5) 0.0126(5)
C4 0.0274(8) 0.0178(7) 0.0196(7) 0.0022(6) 0.0011(6) 0.0029(6)
N5 0.0234(6) 0.0190(6) 0.0198(6) 0.0036(5) 0.0011(5) 0.0029(5)
C6 0.0224(7) 0.0166(7) 0.0205(7) 0.0049(5) 0.0001(6) 0.0011(5)
C7 0.0247(8) 0.0278(8) 0.0254(8) 0.0100(6) 0.0000(6) 0.0030(6)
C8 0.0347(9) 0.0333(9) 0.0228(8) 0.0135(7) -0.0038(7) 0.0055(6)
C9 0.0348(9) 0.0259(8) 0.0202(7) 0.0062(6) 0.0027(7) 0.0070(6)
C10 0.0234(8) 0.0160(7) 0.0235(7) 0.0050(6) 0.0017(6) 0.0019(6)
O10 0.0234(6) 0.0338(6) 0.0312(6) 0.0090(5) 0.0067(5) 0.0087(5)
N11 0.0243(6) 0.0264(6) 0.0202(6) 0.0064(5) 0.0033(5) 0.0067(5)
C12 0.0331(8) 0.0269(8) 0.0204(7) 0.0061(6) 0.0039(6) 0.0093(6)
C13 0.0270(8) 0.0269(8) 0.0186(7) 0.0048(6) 0.0056(6) 0.0091(6)
C14 0.0238(8) 0.0329(8) 0.0202(7) 0.0057(6) -0.0002(6) 0.0070(6)
C15 0.0246(8) 0.0307(8) 0.0261(8) 0.0100(6) 0.0017(6) 0.0068(6)
C16 0.0239(7) 0.0260(8) 0.0238(8) 0.0025(6) 0.0024(6) 0.0054(6)
C17 0.0219(7) 0.0316(8) 0.0249(8) 0.0046(6) -0.0007(6) 0.0097(6)
C18 0.0270(8) 0.0280(8) 0.0251(8) 0.0090(6) 0.0051(6) 0.0121(6)
O19 0.0272(6) 0.0288(6) 0.0356(6) 0.0073(5) -0.0064(5) -0.0012(5)
C20 0.0256(8) 0.0291(8) 0.0314(8) 0.0076(6) -0.0009(7) 0.0040(7)
C21 0.0307(8) 0.0302(8) 0.0280(8) 0.0049(7) -0.0010(7) 0.0044(7)
C22 0.0306(9) 0.0325(9) 0.0323(9) 0.0011(7) -0.0053(7) 0.0087(7)
C23 0.0330(9) 0.0389(10) 0.0396(10) 0.0075(7) -0.0025(8) 0.0151(8)
C24 0.0343(9) 0.0301(8) 0.0331(9) 0.0082(7) -0.0026(7) 0.0109(7)
C25 0.0464(10) 0.0290(9) 0.0297(9) 0.0098(7) -0.0052(8) 0.0059(7)
C26 0.0419(10) 0.0386(10) 0.0302(9) 0.0166(8) 0.0025(8) 0.0056(7)
C27 0.0433(10) 0.0449(11) 0.0429(10) 0.0153(9) -0.0014(9) 0.0072(8)
C28 0.0443(10) 0.0384(10) 0.0418(10) 0.0143(8) 0.0011(8) 0.0099(8)
C29 0.0388(9) 0.0284(8) 0.0357(9) 0.0082(7) 0.0084(8) 0.0077(7)
O30 0.0300(6) 0.0265(6) 0.0442(7) 0.0069(5) -0.0004(5) 0.0010(5)
C31 0.0227(8) 0.0290(8) 0.0285(8) 0.0062(6) 0.0062(7) 0.0038(6)
C32 0.0213(7) 0.0345(9) 0.0284(8) 0.0081(6) 0.0006(6) 0.0058(7)
C33 0.0239(8) 0.0312(8) 0.0294(8) 0.0107(6) 0.0049(7) 0.0085(7)
C34 0.0214(7) 0.0301(8) 0.0262(8) 0.0078(6) 0.0076(6) 0.0072(6)
C35 0.0262(8) 0.0368(9) 0.0329(9) 0.0094(7) -0.0030(7) 0.0076(7)
C36 0.0309(8) 0.0301(9) 0.0385(9) 0.0123(7) -0.0004(7) 0.0085(7)
C41 0.0318(8) 0.0283(8) 0.0238(8) 0.0061(7) -0.0014(7) 0.0104(6)
N42 0.0245(7) 0.0285(7) 0.0221(6) 0.0069(5) -0.0001(5) 0.0075(5)
C43 0.0231(8) 0.0207(7) 0.0260(8) 0.0044(6) -0.0008(6) 0.0024(6)
O43 0.0246(6) 0.0429(7) 0.0351(6) 0.0109(5) -0.0008(5) 0.0108(5)
C44 0.0222(7) 0.0204(7) 0.0229(7) 0.0030(6) 0.0006(6) 0.0012(6)
N45 0.0245(6) 0.0196(6) 0.0211(6) 0.0038(5) 0.0003(5) 0.0028(5)
C46 0.0291(8) 0.0194(7) 0.0210(7) 0.0038(6) -0.0003(6) 0.0024(6)
C47 0.0350(9) 0.0304(8) 0.0228(8) 0.0022(7) 0.0007(7) 0.0069(6)
C48 0.0316(9) 0.0390(9) 0.0261(8) 0.0008(7) 0.0074(7) 0.0067(7)
C49 0.0233(8) 0.0343(9) 0.0287(8) 0.0048(7) 0.0030(7) 0.0038(7)
C50 0.0295(8) 0.0225(8) 0.0257(8) 0.0051(6) -0.0036(7) 0.0042(6)
O50 0.0393(7) 0.0462(7) 0.0289(6) 0.0132(6) -0.0047(5) 0.0140(5)
N51 0.0240(7) 0.0298(7) 0.0258(7) 0.0076(5) -0.0027(6) 0.0060(5)
C52 0.0216(8) 0.0286(8) 0.0320(8) 0.0040(6) -0.0047(7) 0.0058(7)
C53 0.0225(7) 0.0280(8) 0.0252(8) 0.0042(6) -0.0056(6) 0.0058(6)
C54 0.0225(8) 0.0280(8) 0.0318(8) 0.0016(6) -0.0029(7) 0.0082(7)
C55 0.0218(8) 0.0335(9) 0.0324(9) 0.0057(6) 0.0012(7) 0.0058(7)
C56 0.0238(8) 0.0266(8) 0.0291(8) 0.0061(6) -0.0053(7) 0.0043(6)
C57 0.0252(8) 0.0276(8) 0.0338(9) 0.0008(6) -0.0009(7) 0.0085(7)
C58 0.0241(8) 0.0317(8) 0.0299(8) 0.0045(6) 0.0011(7) 0.0059(7)
O59 0.0290(6) 0.0253(6) 0.0427(7) 0.0043(5) 0.0007(5) 0.0010(5)
C60 0.0331(9) 0.0259(8) 0.0359(9) 0.0053(7) -0.0063(7) 0.0072(7)
C61 0.0276(8) 0.0298(8) 0.0319(9) 0.0045(7) -0.0025(7) 0.0070(7)
C62 0.0267(8) 0.0359(9) 0.0328(9) 0.0041(7) 0.0003(7) 0.0032(7)
C63 0.0290(8) 0.0330(9) 0.0272(8) 0.0047(7) 0.0021(7) 0.0025(7)
C64 0.0327(9) 0.0288(8) 0.0266(8) 0.0014(7) 0.0000(7) 0.0065(6)
C65 0.0330(9) 0.0291(8) 0.0300(8) 0.0004(7) 0.0006(7) 0.0103(7)
C66 0.0289(8) 0.0362(9) 0.0335(9) 0.0018(7) 0.0005(7) 0.0102(7)
C67 0.0324(9) 0.0350(9) 0.0272(8) 0.0087(7) 0.0047(7) 0.0080(7)
C68 0.0313(8) 0.0341(9) 0.0264(8) 0.0058(7) -0.0001(7) 0.0053(7)
C69 0.0247(8) 0.0324(9) 0.0317(9) 0.0041(7) 0.0006(7) 0.0044(7)
O70 0.0257(6) 0.0307(6) 0.0346(6) 0.0051(5) 0.0046(5) 0.0012(5)
C71 0.0262(8) 0.0281(8) 0.0223(7) 0.0091(6) -0.0005(6) 0.0068(6)
C72 0.0226(7) 0.0313(8) 0.0259(8) 0.0038(6) 0.0000(6) 0.0090(6)
C73 0.0253(8) 0.0342(8) 0.0221(8) 0.0087(6) 0.0023(6) 0.0096(6)
C74 0.0277(8) 0.0290(8) 0.0201(7) 0.0081(6) -0.0024(6) 0.0120(6)
C75 0.0243(8) 0.0307(8) 0.0268(8) 0.0034(6) -0.0014(6) 0.0142(6)
C76 0.0239(8) 0.0342(8) 0.0254(8) 0.0091(6) 0.0033(6) 0.0118(7)
N81 0.0401(9) 0.0452(9) 0.0480(9) 0.0089(7) -0.0090(8) 0.0075(7)
C81 0.0330(9) 0.0340(9) 0.0336(9) 0.0055(7) 0.0024(8) 0.0096(7)
C82 0.0286(9) 0.0618(13) 0.0572(12) 0.0048(9) -0.0024(9) 0.0205(10)
N83 0.0366(8) 0.0365(8) 0.0411(9) 0.0032(6) 0.0070(7) 0.0024(7)
C83 0.0317(9) 0.0322(9) 0.0293(9) 0.0025(7) 0.0015(7) 0.0059(7)
C84 0.038(1) 0.0643(13) 0.0458(11) 0.0071(9) 0.0121(9) 0.0057(10)

loop_
_atom_site_label
_atom_site_type_symbol
_atom_site_fract_x
_atom_site_fract_y
_atom_site_fract_z
_atom_site_occupancy
_atom_site_symmetry_multiplicity
_atom_site_Wyckoff_symbol
_atom_site_calc_flag
_atom_site_thermal_displace_type
_atom_site_U_iso_or_equiv
C1 C 0.5283(2) -0.3512(1) -0.5112(1) 1.000 2 i d Uani 0.0277(3)
H1A H 0.5604 -0.3620 -0.5584 1.000 2 i calc Uiso 0.03300
H1B H 0.5598 -0.3939 -0.4863 1.000 2 i calc Uiso 0.03300
N2 N 0.3830(1) -0.3690(1) -0.5147(1) 1.000 2 i d Uani 0.0272(3)
H2N H 0.3341(16) -0.3784(12) -0.4737(5) 1.000 2 i d Uiso 0.041(5)
C3 C 0.3104(2) -0.3607(1) -0.5685(1) 1.000 2 i d Uani 0.0259(3)
O3 O 0.3560(1) -0.3482(1) -0.6240(1) 1.000 2 i d Uani 0.0373(3)
C4 C 0.1638(2) -0.3645(1) -0.5565(1) 1.000 2 i d Uani 0.0220(3)
N5 N 0.1207(1) -0.3844(1) -0.4967(1) 1.000 2 i d Uani 0.0209(3)
C6 C -0.0093(1) -0.3887(1) -0.4857(1) 1.000 2 i d Uani 0.0200(3)
C7 C -0.0992(2) -0.3733(1) -0.5327(1) 1.000 2 i d Uani 0.0257(3)
H7A H -0.1911 -0.3786 -0.5236 1.000 2 i calc Uiso 0.03100
C8 C -0.0523(2) -0.3500(1) -0.5932(1) 1.000 2 i d Uani 0.0294(3)
H8A H -0.1111 -0.3375 -0.6259 1.000 2 i calc Uiso 0.03500
C9 C 0.0818(2) -0.3453(1) -0.6053(1) 1.000 2 i d Uani 0.0265(3)
H9A H 0.1168 -0.3292 -0.6463 1.000 2 i calc Uiso 0.03200
C10 C -0.0571(1) -0.4105(1) -0.4183(1) 1.000 2 i d Uani 0.0211(3)
O10 O -0.1752(1) -0.4137(1) -0.4042(0) 1.000 2 i d Uani 0.0286(2)
N11 N 0.0369(1) -0.4246(1) -0.3768(1) 1.000 2 i d Uani 0.0231(3)
H11N H 0.1275(6) -0.4214(11) -0.3930(8) 1.000 2 i d Uiso 0.033(4)
C12 C 0.0098(2) -0.4390(1) -0.3074(1) 1.000 2 i d Uani 0.0261(3)
H12A H 0.0648 -0.4810 -0.2956 1.000 2 i calc Uiso 0.03100
H12B H -0.0851 -0.4673 -0.3059 1.000 2 i calc Uiso 0.03100
C13 C 0.0399(2) -0.3516(1) -0.2548(1) 1.000 2 i d Uani 0.0236(3)
C14 C -0.0411(2) -0.2877(1) -0.2520(1) 1.000 2 i d Uani 0.0254(3)
H14A H -0.1189 -0.3010 -0.2816 1.000 2 i calc Uiso 0.03000
C15 C -0.0101(2) -0.2047(1) -0.2067(1) 1.000 2 i d Uani 0.0263(3)
H15A H -0.0663 -0.1618 -0.2055 1.000 2 i calc Uiso 0.03200
C16 C 0.1037(2) -0.1850(1) -0.1633(1) 1.000 2 i d Uani 0.0248(3)
C17 C 0.1846(2) -0.2490(1) -0.1650(1) 1.000 2 i d Uani 0.0256(3)
H17A H 0.2616 -0.2363 -0.1349 1.000 2 i calc Uiso 0.03100
C18 C 0.1527(2) -0.3308(1) -0.2104(1) 1.000 2 i d Uani 0.0252(3)
H18A H 0.2089 -0.3737 -0.2114 1.000 2 i calc Uiso 0.03000
O19 O 0.1458(1) -0.1055(1) -0.1181(1) 1.000 2 i d Uani 0.0314(3)
C20 C 0.0585(2) -0.0417(1) -0.1095(1) 1.000 2 i d Uani 0.0287(3)
H20A H -0.0291 -0.0691 -0.0945 1.000 2 i calc Uiso 0.03400
H20B H 0.0444 -0.0226 -0.1534 1.000 2 i calc Uiso 0.03400
C21 C 0.1244(2) 0.0382(1) -0.0555(1) 1.000 2 i d Uani 0.0300(4)
H21A H 0.1445 0.0167 -0.0133 1.000 2 i calc Uiso 0.03600
H21B H 0.0609 0.0796 -0.0437 1.000 2 i calc Uiso 0.03600
C22 C 0.2531(2) 0.0909(1) -0.0777(1) 1.000 2 i d Uani 0.0322(4)
H22A H 0.2989 0.1340 -0.0370 1.000 2 i calc Uiso 0.03900
H22B H 0.3125 0.0481 -0.0944 1.000 2 i calc Uiso 0.03900
C23 C 0.2330(2) 0.1428(1) -0.1337(1) 1.000 2 i d Uani 0.0361(4)
H23A H 0.1850 0.1002 -0.1740 1.000 2 i calc Uiso 0.04300
H23B H 0.1763 0.1872 -0.1165 1.000 2 i calc Uiso 0.04300
C24 C 0.3631(2) 0.1922(1) -0.1563(1) 1.000 2 i d Uani 0.0317(4)
H24A H 0.4204 0.2229 -0.1148 1.000 2 i calc Uiso 0.03800
H24B H 0.3430 0.2394 -0.1801 1.000 2 i calc Uiso 0.03800
C25 C 0.4414(2) 0.1326(1) -0.2038(1) 1.000 2 i d Uani 0.0347(4)
H25A H 0.3886 0.1061 -0.2475 1.000 2 i calc Uiso 0.04200
H25B H 0.4569 0.0826 -0.1820 1.000 2 i calc Uiso 0.04200
C26 C 0.5752(2) 0.1865(1) -0.2191(1) 1.000 2 i d Uani 0.0359(4)
H26A H 0.6259 0.2126 -0.1747 1.000 2 i calc Uiso 0.04300
H26B H 0.5574 0.2374 -0.2391 1.000 2 i calc Uiso 0.04300
C27 C 0.6652(2) 0.1365(1) -0.2671(1) 1.000 2 i d Uani 0.0430(4)
H27A H 0.7555 0.1745 -0.2636 1.000 2 i calc Uiso 0.05200
H27B H 0.6730 0.0802 -0.2516 1.000 2 i calc Uiso 0.05200
C28 C 0.6145(2) 0.1131(1) -0.3415(1) 1.000 2 i d Uani 0.0404(4)
H28A H 0.5854 0.1661 -0.3537 1.000 2 i calc Uiso 0.04800
H28B H 0.5359 0.0633 -0.3471 1.000 2 i calc Uiso 0.04800
C29 C 0.7186(2) 0.0849(1) -0.3905(1) 1.000 2 i d Uani 0.0339(4)
H29A H 0.6804 0.0720 -0.4383 1.000 2 i calc Uiso 0.04100
H29B H 0.7957 0.1355 -0.3863 1.000 2 i calc Uiso 0.04100
O30 O 0.7638(1) 0.0066(1) -0.3773(1) 1.000 2 i d Uani 0.0343(3)
C31 C 0.6993(2) -0.0773(1) -0.4107(1) 1.000 2 i d Uani 0.0268(3)
C32 C 0.7543(2) -0.1494(1) -0.3981(1) 1.000 2 i d Uani 0.0278(3)
H32A H 0.8305 -0.1383 -0.3677 1.000 2 i calc Uiso 0.03300
C33 C 0.6984(2) -0.2368(1) -0.4298(1) 1.000 2 i d Uani 0.0270(3)
H33A H 0.7363 -0.2853 -0.4204 1.000 2 i calc Uiso 0.03200
C34 C 0.5875(1) -0.2552(1) -0.4751(1) 1.000 2 i d Uani 0.0253(3)
C35 C 0.5331(2) -0.1827(1) -0.4864(1) 1.000 2 i d Uani 0.0315(4)
H35A H 0.4570 -0.1937 -0.5170 1.000 2 i calc Uiso 0.03800
C36 C 0.5867(2) -0.0948(1) -0.4543(1) 1.000 2 i d Uani 0.0321(4)
H36A H 0.5464 -0.0467 -0.4622 1.000 2 i calc Uiso 0.03900
C41 C 0.2465(2) 0.4449(1) -0.1907(1) 1.000 2 i d Uani 0.0272(3)
H41A H 0.3236 0.4882 -0.2019 1.000 2 i calc Uiso 0.03300
H41B H 0.1657 0.4712 -0.1935 1.000 2 i calc Uiso 0.03300
N42 N 0.2666(1) 0.4318(1) -0.1208(1) 1.000 2 i d Uani 0.0244(3)
H42N H 0.3531(8) 0.4228(11) -0.1047(8) 1.000 2 i d Uiso 0.036(5)
C43 C 0.1662(1) 0.4231(1) -0.0782(1) 1.000 2 i d Uani 0.0236(3)
O43 O 0.0511(1) 0.4307(1) -0.0917(1) 1.000 2 i d Uani 0.0332(3)
C44 C 0.2025(1) 0.4004(1) -0.0109(1) 1.000 2 i d Uani 0.0224(3)
N45 N 0.3275(1) 0.3889(1) -0.0013(1) 1.000 2 i d Uani 0.0220(3)
C46 C 0.3592(2) 0.3658(1) 0.0573(1) 1.000 2 i d Uani 0.0235(3)
C47 C 0.2673(2) 0.3501(1) 0.1068(1) 1.000 2 i d Uani 0.0297(4)
H47A H 0.2923 0.3309 0.1470 1.000 2 i calc Uiso 0.03600
C48 C 0.1394(2) 0.3629(1) 0.0965(1) 1.000 2 i d Uani 0.0330(4)
H48A H 0.0748 0.3530 0.1297 1.000 2 i calc Uiso 0.04000
C49 C 0.1060(2) 0.3903(1) 0.0373(1) 1.000 2 i d Uani 0.0292(4)
H49A H 0.0195 0.4019 0.0298 1.000 2 i calc Uiso 0.03500
C50 C 0.5018(2) 0.3557(1) 0.0684(1) 1.000 2 i d Uani 0.0260(3)
O50 O 0.5403(1) 0.3396(1) 0.1230(1) 1.000 2 i d Uani 0.0366(3)
N51 N 0.5777(1) 0.3646(1) 0.0148(1) 1.000 2 i d Uani 0.0262(3)
H51N H 0.5351(16) 0.3762(12) -0.0262(5) 1.000 2 i d Uiso 0.043(5)
C52 C 0.7136(2) 0.3487(1) 0.0121(1) 1.000 2 i d Uani 0.0276(3)
H52A H 0.7522 0.3589 0.0596 1.000 2 i calc Uiso 0.03300
H52B H 0.7679 0.3927 -0.0117 1.000 2 i calc Uiso 0.03300
C53 C 0.7221(2) 0.2539(1) -0.0246(1) 1.000 2 i d Uani 0.0253(3)
C54 C 0.8262(2) 0.2383(1) -0.0674(1) 1.000 2 i d Uani 0.0276(3)
H54A H 0.8916 0.2879 -0.0745 1.000 2 i calc Uiso 0.03300
C55 C 0.8356(2) 0.1518(1) -0.0996(1) 1.000 2 i d Uani 0.0293(3)
H55A H 0.9076 0.1425 -0.1283 1.000 2 i calc Uiso 0.03500
C56 C 0.7402(2) 0.0782(1) -0.0902(1) 1.000 2 i d Uani 0.0265(3)
C57 C 0.6345(2) 0.0927(1) -0.0492(1) 1.000 2 i d Uani 0.0291(3)
H57A H 0.5672 0.0433 -0.0435 1.000 2 i calc Uiso 0.03500
C58 C 0.6273(2) 0.1798(1) -0.0165(1) 1.000 2 i d Uani 0.0287(3)
H58A H 0.5554 0.1890 0.0123 1.000 2 i calc Uiso 0.03400
O59 O 0.7608(1) -0.0047(1) -0.1237(1) 1.000 2 i d Uani 0.0333(3)
C60 C 0.6754(2) -0.0843(1) -0.1103(1) 1.000 2 i d Uani 0.0316(4)
H60A H 0.6442 -0.0713 -0.0630 1.000 2 i calc Uiso 0.03800
H60B H 0.7274 -0.1329 -0.1129 1.000 2 i calc Uiso 0.03800
C61 C 0.5558(2) -0.1171(1) -0.1601(1) 1.000 2 i d Uani 0.0298(4)
H61A H 0.5042 -0.0683 -0.1580 1.000 2 i calc Uiso 0.03600
H61B H 0.4975 -0.1689 -0.1460 1.000 2 i calc Uiso 0.03600
C62 C 0.5940(2) -0.1460(1) -0.2340(1) 1.000 2 i d Uani 0.0325(4)
H62A H 0.6603 -0.1856 -0.2346 1.000 2 i calc Uiso 0.03900
H62B H 0.6370 -0.0918 -0.2511 1.000 2 i calc Uiso 0.03900
C63 C 0.4755(2) -0.1960(1) -0.2826(1) 1.000 2 i d Uani 0.0304(4)
H63A H 0.5099 -0.2231 -0.3266 1.000 2 i calc Uiso 0.03600
H63B H 0.4271 -0.2461 -0.2624 1.000 2 i calc Uiso 0.03600
C64 C 0.3765(2) -0.1389(1) -0.2979(1) 1.000 2 i d Uani 0.0298(4)
H64A H 0.4230 -0.0895 -0.3193 1.000 2 i calc Uiso 0.03600
H64B H 0.3412 -0.1114 -0.2542 1.000 2 i calc Uiso 0.03600
C65 C 0.2610(2) -0.1949(1) -0.3458(1) 1.000 2 i d Uani 0.0308(4)
H65A H 0.2979 -0.2248 -0.3881 1.000 2 i calc Uiso 0.03700
H65B H 0.2137 -0.2429 -0.3232 1.000 2 i calc Uiso 0.03700
C66 C 0.1601(2) -0.1422(1) -0.3663(1) 1.000 2 i d Uani 0.0330(4)
H66A H 0.0771 -0.1851 -0.3848 1.000 2 i calc Uiso 0.04000
H66B H 0.1380 -0.1015 -0.3247 1.000 2 i calc Uiso 0.04000
C67 C 0.2093(2) -0.0864(1) -0.4197(1) 1.000 2 i d Uani 0.0310(4)
H67A H 0.2329 -0.1272 -0.4608 1.000 2 i calc Uiso 0.03700
H67B H 0.2916 -0.0431 -0.4007 1.000 2 i calc Uiso 0.03700
C68 C 0.1093(2) -0.0342(1) -0.4418(1) 1.000 2 i d Uani 0.0308(4)
H68A H 0.1411 -0.0112 -0.4831 1.000 2 i calc Uiso 0.03700
H68B H 0.0231 -0.0763 -0.4549 1.000 2 i calc Uiso 0.03700
C69 C 0.0861(2) 0.0442(1) -0.3876(1) 1.000 2 i d Uani 0.0301(4)
H69A H 0.0122 0.0702 -0.4029 1.000 2 i calc Uiso 0.03600
H69B H 0.0625 0.0239 -0.3441 1.000 2 i calc Uiso 0.03600
O70 O 0.2076(1) 0.1103(1) -0.3773(1) 1.000 2 i d Uani 0.0311(3)
C71 C 0.2077(2) 0.1897(1) -0.3325(1) 1.000 2 i d Uani 0.0248(3)
C72 C 0.1049(2) 0.2068(1) -0.2896(1) 1.000 2 i d Uani 0.0263(3)
H72A H 0.0267 0.1620 -0.2907 1.000 2 i calc Uiso 0.03200
C73 C 0.1178(2) 0.2901(1) -0.2450(1) 1.000 2 i d Uani 0.0263(3)
H73A H 0.0476 0.3015 -0.2156 1.000 2 i calc Uiso 0.03200
C74 C 0.2308(2) 0.3570(1) -0.2425(1) 1.000 2 i d Uani 0.0243(3)
C75 C 0.3319(2) 0.3386(1) -0.2865(1) 1.000 2 i d Uani 0.0264(3)
H75A H 0.4097 0.3836 -0.2859 1.000 2 i calc Uiso 0.03200
C76 C 0.3213(2) 0.2564(1) -0.3312(1) 1.000 2 i d Uani 0.0266(3)
H76A H 0.3912 0.2454 -0.3609 1.000 2 i calc Uiso 0.03200
N81 N 0.3388(2) -0.4414(1) -0.3725(1) 1.000 2 i d Uani 0.0447(4)
C81 C 0.4371(2) -0.4362(1) -0.3431(1) 1.000 2 i d Uani 0.0333(4)
C82 C 0.5629(2) -0.4285(2) -0.3054(1) 1.000 2 i d Uani 0.0486(5)
H82A H 0.6315 -0.3845 -0.3214 1.000 2 i calc Uiso 0.07300
H82B H 0.5898 -0.4874 -0.3134 1.000 2 i calc Uiso 0.07300
H82C H 0.5521 -0.4084 -0.2562 1.000 2 i calc Uiso 0.07300
N83 N 0.5692(2) 0.4230(1) -0.1300(1) 1.000 2 i d Uani 0.0393(4)
C83 C 0.6620(2) 0.4169(1) -0.1605(1) 1.000 2 i d Uani 0.0316(4)
C84 C 0.7799(2) 0.4081(2) -0.1999(1) 1.000 2 i d Uani 0.0504(5)
H84A H 0.8306 0.3697 -0.1808 1.000 2 i calc Uiso 0.07600
H84B H 0.8357 0.4679 -0.1974 1.000 2 i calc Uiso 0.07600
H84C H 0.7526 0.3807 -0.2479 1.000 2 i calc Uiso 0.07600

loop_
_atom_type_symbol
_atom_type_radius_bond
C 1.200
H 1.200
N 1.200
O 1.200

loop_
_geom_angle_atom_site_label_1
_geom_angle_atom_site_label_2
_geom_angle_atom_site_label_3
_geom_angle
_geom_angle_publ_flag
N2 C1 C34 112.35(12) no
N2 C1 H1A 109.10 no
C34 C1 H1A 109.10 no
N2 C1 H1B 109.10 no
C34 C1 H1B 109.10 no
H1A C1 H1B 107.90 no
C3 N2 C1 123.23(13) no
C3 N2 H2N 116.0(11) no
C1 N2 H2N 120.0(11) no
O3 C3 N2 124.57(14) no
O3 C3 C4 120.67(14) no
N2 C3 C4 114.73(12) no
N5 C4 C9 123.10(14) no
N5 C4 C3 116.95(13) no
C9 C4 C3 119.92(13) no
C6 N5 C4 117.54(13) no
N5 C6 C7 123.14(13) no
N5 C6 C10 117.33(13) no
C7 C6 C10 119.53(13) no
C8 C7 C6 118.62(14) no
C8 C7 H7A 120.70 no
C6 C7 H7A 120.70 no
C7 C8 C9 118.82(15) no
C7 C8 H8A 120.60 no
C9 C8 H8A 120.60 no
C4 C9 C8 118.72(14) no
C4 C9 H9A 120.60 no
C8 C9 H9A 120.60 no
O10 C10 N11 124.36(13) no
O10 C10 C6 120.69(13) no
N11 C10 C6 114.94(12) no
C10 N11 C12 121.91(12) no
C10 N11 H11N 118.2(10) no
C12 N11 H11N 119.8(10) no
N11 C12 C13 111.93(12) no
N11 C12 H12A 109.20 no
C13 C12 H12A 109.20 no
N11 C12 H12B 109.20 no
C13 C12 H12B 109.20 no
H12A C12 H12B 107.90 no
C14 C13 C18 118.22(14) no
C14 C13 C12 120.62(14) no
C18 C13 C12 121.07(14) no
C15 C14 C13 121.28(14) no
C15 C14 H14A 119.40 no
C13 C14 H14A 119.40 no
C16 C15 C14 119.51(14) no
C16 C15 H15A 120.20 no
C14 C15 H15A 120.20 no
O19 C16 C15 124.76(14) no
O19 C16 C17 115.55(13) no
C15 C16 C17 119.68(14) no
C18 C17 C16 120.06(14) no
C18 C17 H17A 120.00 no
C16 C17 H17A 120.00 no
C17 C18 C13 121.24(14) no
C17 C18 H18A 119.40 no
C13 C18 H18A 119.40 no
C16 O19 C20 117.19(12) no
O19 C20 C21 107.05(13) no
O19 C20 H20A 110.30 no
C21 C20 H20A 110.30 no
O19 C20 H20B 110.30 no
C21 C20 H20B 110.30 no
H20A C20 H20B 108.60 no
C20 C21 C22 113.82(13) no
C20 C21 H21A 108.80 no
C22 C21 H21A 108.80 no
C20 C21 H21B 108.80 no
C22 C21 H21B 108.80 no
H21A C21 H21B 107.70 no
C23 C22 C21 114.33(14) no
C23 C22 H22A 108.70 no
C21 C22 H22A 108.70 no
C23 C22 H22B 108.70 no
C21 C22 H22B 108.70 no
H22A C22 H22B 107.60 no
C24 C23 C22 113.18(14) no
C24 C23 H23A 108.90 no
C22 C23 H23A 108.90 no
C24 C23 H23B 108.90 no
C22 C23 H23B 108.90 no
H23A C23 H23B 107.80 no
C23 C24 C25 115.00(14) no
C23 C24 H24A 108.50 no
C25 C24 H24A 108.50 no
C23 C24 H24B 108.50 no
C25 C24 H24B 108.50 no
H24A C24 H24B 107.50 no
C24 C25 C26 111.27(14) no
C24 C25 H25A 109.40 no
C26 C25 H25A 109.40 no
C24 C25 H25B 109.40 no
C26 C25 H25B 109.40 no
H25A C25 H25B 108.00 no
C25 C26 C27 117.72(15) no
C25 C26 H26A 107.90 no
C27 C26 H26A 107.90 no
C25 C26 H26B 107.90 no
C27 C26 H26B 107.90 no
H26A C26 H26B 107.20 no
C28 C27 C26 113.37(15) no
C28 C27 H27A 108.90 no
C26 C27 H27A 108.90 no
C28 C27 H27B 108.90 no
C26 C27 H27B 108.90 no
H27A C27 H27B 107.70 no
C27 C28 C29 112.87(15) no
C27 C28 H28A 109.00 no
C29 C28 H28A 109.00 no
C27 C28 H28B 109.00 no
C29 C28 H28B 109.00 no
H28A C28 H28B 107.80 no
O30 C29 C28 112.53(13) no
O30 C29 H29A 109.10 no
C28 C29 H29A 109.10 no
O30 C29 H29B 109.10 no
C28 C29 H29B 109.10 no
H29A C29 H29B 107.80 no
C31 O30 C29 119.05(13) no
O30 C31 C36 125.51(14) no
O30 C31 C32 115.43(14) no
C36 C31 C32 119.06(14) no
C33 C32 C31 120.36(15) no
C33 C32 H32A 119.80 no
C31 C32 H32A 119.80 no
C32 C33 C34 121.16(15) no
C32 C33 H33A 119.40 no
C34 C33 H33A 119.40 no
C35 C34 C33 117.71(14) no
C35 C34 C1 121.25(14) no
C33 C34 C1 121.03(14) no
C36 C35 C34 121.81(15) no
C36 C35 H35A 119.10 no
C34 C35 H35A 119.10 no
C35 C36 C31 119.86(15) no
C35 C36 H36A 120.10 no
C31 C36 H36A 120.10 no
N42 C41 C74 111.60(12) no
N42 C41 H41A 109.30 no
C74 C41 H41A 109.30 no
N42 C41 H41B 109.30 no
C74 C41 H41B 109.30 no
H41A C41 H41B 108.00 no
C43 N42 C41 122.02(13) no
C43 N42 H42N 117.1(10) no
C41 N42 H42N 120.6(10) no
O43 C43 N42 124.63(14) no
O43 C43 C44 120.77(13) no
N42 C43 C44 114.59(13) no
N45 C44 C49 123.13(14) no
N45 C44 C43 117.41(12) no
C49 C44 C43 119.43(14) no
C46 N45 C44 117.75(13) no
N45 C46 C47 122.91(14) no
N45 C46 C50 117.18(13) no
C47 C46 C50 119.91(14) no
C48 C47 C46 118.66(15) no
C48 C47 H47A 120.70 no
C46 C47 H47A 120.70 no
C47 C48 C49 119.26(15) no
C47 C48 H48A 120.40 no
C49 C48 H48A 120.40 no
C48 C49 C44 118.17(15) no
C48 C49 H49A 120.90 no
C44 C49 H49A 120.90 no
O50 C50 N51 124.79(15) no
O50 C50 C46 120.80(14) no
N51 C50 C46 114.41(13) no
C50 N51 C52 123.21(13) no
C50 N51 H51N 117.2(11) no
C52 N51 H51N 119.3(11) no
N51 C52 C53 112.93(12) no
N51 C52 H52A 109.00 no
C53 C52 H52A 109.00 no
N51 C52 H52B 109.00 no
C53 C52 H52B 109.00 no
H52A C52 H52B 107.80 no
C58 C53 C54 117.70(14) no
C58 C53 C52 121.28(14) no
C54 C53 C52 121.02(13) no
C55 C54 C53 121.04(14) no
C55 C54 H54A 119.50 no
C53 C54 H54A 119.50 no
C54 C55 C56 120.43(14) no
C54 C55 H55A 119.80 no
C56 C55 H55A 119.80 no
O59 C56 C57 125.27(14) no
O59 C56 C55 115.47(13) no
C57 C56 C55 119.26(14) no
C56 C57 C58 119.62(14) no
C56 C57 H57A 120.20 no
C58 C57 H57A 120.20 no
C57 C58 C53 121.91(15) no
C57 C58 H58A 119.00 no
C53 C58 H58A 119.00 no
C56 O59 C60 118.61(12) no
O59 C60 C61 113.01(13) no
O59 C60 H60A 109.00 no
C61 C60 H60A 109.00 no
O59 C60 H60B 109.00 no
C61 C60 H60B 109.00 no
H60A C60 H60B 107.80 no
C60 C61 C62 112.71(13) no
C60 C61 H61A 109.00 no
C62 C61 H61A 109.00 no
C60 C61 H61B 109.00 no
C62 C61 H61B 109.00 no
H61A C61 H61B 107.80 no
C61 C62 C63 113.30(13) no
C61 C62 H62A 108.90 no
C63 C62 H62A 108.90 no
C61 C62 H62B 108.90 no
C63 C62 H62B 108.90 no
H62A C62 H62B 107.70 no
C64 C63 C62 115.49(13) no
C64 C63 H63A 108.40 no
C62 C63 H63A 108.40 no
C64 C63 H63B 108.40 no
C62 C63 H63B 108.40 no
H63A C63 H63B 107.50 no
C63 C64 C65 111.62(13) no
C63 C64 H64A 109.30 no
C65 C64 H64A 109.30 no
C63 C64 H64B 109.30 no
C65 C64 H64B 109.30 no
H64A C64 H64B 108.00 no
C66 C65 C64 115.14(14) no
C66 C65 H65A 108.50 no
C64 C65 H65A 108.50 no
C66 C65 H65B 108.50 no
C64 C65 H65B 108.50 no
H65A C65 H65B 107.50 no
C67 C66 C65 113.45(13) no
C67 C66 H66A 108.90 no
C65 C66 H66A 108.90 no
C67 C66 H66B 108.90 no
C65 C66 H66B 108.90 no
H66A C66 H66B 107.70 no
C66 C67 C68 114.44(13) no
C66 C67 H67A 108.60 no
C68 C67 H67A 108.60 no
C66 C67 H67B 108.60 no
C68 C67 H67B 108.60 no
H67A C67 H67B 107.60 no
C69 C68 C67 114.44(14) no
C69 C68 H68A 108.70 no
C67 C68 H68A 108.70 no
C69 C68 H68B 108.70 no
C67 C68 H68B 108.70 no
H68A C68 H68B 107.60 no
O70 C69 C68 107.36(12) no
O70 C69 H69A 110.20 no
C68 C69 H69A 110.20 no
O70 C69 H69B 110.20 no
C68 C69 H69B 110.20 no
H69A C69 H69B 108.50 no
C71 O70 C69 117.65(11) no
O70 C71 C72 124.64(14) no
O70 C71 C76 115.59(13) no
C72 C71 C76 119.77(14) no
C71 C72 C73 119.33(14) no
C71 C72 H72A 120.30 no
C73 C72 H72A 120.30 no
C74 C73 C72 121.67(14) no
C74 C73 H73A 119.20 no
C72 C73 H73A 119.20 no
C73 C74 C75 117.91(14) no
C73 C74 C41 120.79(13) no
C75 C74 C41 121.21(14) no
C76 C75 C74 121.42(14) no
C76 C75 H75A 119.30 no
C74 C75 H75A 119.30 no
C75 C76 C71 119.89(14) no
C75 C76 H76A 120.10 no
C71 C76 H76A 120.10 no
N81 C81 C82 179.4(2) no
C81 C82 H82A 109.50 no
C81 C82 H82B 109.50 no
H82A C82 H82B 109.50 no
C81 C82 H82C 109.50 no
H82A C82 H82C 109.50 no
H82B C82 H82C 109.50 no
N83 C83 C84 179.3(2) no
C83 C84 H84A 109.50 no
C83 C84 H84B 109.50 no
H84A C84 H84B 109.50 no
C83 C84 H84C 109.50 no
H84A C84 H84C 109.50 no
H84B C84 H84C 109.50 no

loop_
_geom_bond_atom_site_label_1
_geom_bond_atom_site_label_2
_geom_bond_distance
_geom_bond_publ_flag
C1 N2 1.4568(19) no
C1 C34 1.521(2) no
C1 H1A 0.9900 no
C1 H1B 0.9900 no
N2 C3 1.336(2) no
N2 H2N 0.9797(11) no
C3 O3 1.2350(18) no
C3 C4 1.511(2) no
C4 N5 1.3400(18) no
C4 C9 1.384(2) no
N5 C6 1.3394(18) no
C6 C7 1.387(2) no
C6 C10 1.506(2) no
C7 C8 1.383(2) no
C7 H7A 0.9500 no
C8 C9 1.385(2) no
C8 H8A 0.9500 no
C9 H9A 0.9500 no
C10 O10 1.2362(17) no
C10 N11 1.3341(19) no
N11 C12 1.4564(18) no
N11 H11N 0.9797(10) no
C12 C13 1.513(2) no
C12 H12A 0.9900 no
C12 H12B 0.9900 no
C13 C14 1.393(2) no
C13 C18 1.393(2) no
C14 C15 1.393(2) no
C14 H14A 0.9500 no
C15 C16 1.391(2) no
C15 H15A 0.9500 no
C16 O19 1.3632(18) no
C16 C17 1.395(2) no
C17 C18 1.380(2) no
C17 H17A 0.9500 no
C18 H18A 0.9500 no
O19 C20 1.4335(18) no
C20 C21 1.511(2) no
C20 H20A 0.9900 no
C20 H20B 0.9900 no
C21 C22 1.527(2) no
C21 H21A 0.9900 no
C21 H21B 0.9900 no
C22 C23 1.523(2) no
C22 H22A 0.9900 no
C22 H22B 0.9900 no
C23 C24 1.522(2) no
C23 H23A 0.9900 no
C23 H23B 0.9900 no
C24 C25 1.525(2) no
C24 H24A 0.9900 no
C24 H24B 0.9900 no
C25 C26 1.526(2) no
C25 H25A 0.9900 no
C25 H25B 0.9900 no
C26 C27 1.531(2) no
C26 H26A 0.9900 no
C26 H26B 0.9900 no
C27 C28 1.512(3) no
C27 H27A 0.9900 no
C27 H27B 0.9900 no
C28 C29 1.515(2) no
C28 H28A 0.9900 no
C28 H28B 0.9900 no
C29 O30 1.437(2) no
C29 H29A 0.9900 no
C29 H29B 0.9900 no
O30 C31 1.3719(19) no
C31 C36 1.386(2) no
C31 C32 1.394(2) no
C32 C33 1.383(2) no
C32 H32A 0.9500 no
C33 C34 1.391(2) no
C33 H33A 0.9500 no
C34 C35 1.389(2) no
C35 C36 1.385(2) no
C35 H35A 0.9500 no
C36 H36A 0.9500 no
C41 N42 1.4581(19) no
C41 C74 1.514(2) no
C41 H41A 0.9900 no
C41 H41B 0.9900 no
N42 C43 1.3394(19) no
N42 H42N 0.9797(10) no
C43 O43 1.2350(18) no
C43 C44 1.505(2) no
C44 N45 1.3393(19) no
C44 C49 1.390(2) no
N45 C46 1.3337(19) no
C46 C47 1.390(2) no
C46 C50 1.513(2) no
C47 C48 1.377(2) no
C47 H47A 0.9500 no
C48 C49 1.383(2) no
C48 H48A 0.9500 no
C49 H49A 0.9500 no
C50 O50 1.2329(19) no
C50 N51 1.336(2) no
N51 C52 1.4560(19) no
N51 H51N 0.9798(10) no
C52 C53 1.517(2) no
C52 H52A 0.9900 no
C52 H52B 0.9900 no
C53 C58 1.388(2) no
C53 C54 1.394(2) no
C54 C55 1.381(2) no
C54 H54A 0.9500 no
C55 C56 1.394(2) no
C55 H55A 0.9500 no
C56 O59 1.3744(18) no
C56 C57 1.385(2) no
C57 C58 1.388(2) no
C57 H57A 0.9500 no
C58 H58A 0.9500 no
O59 C60 1.4372(19) no
C60 C61 1.509(2) no
C60 H60A 0.9900 no
C60 H60B 0.9900 no
C61 C62 1.524(2) no
C61 H61A 0.9900 no
C61 H61B 0.9900 no
C62 C63 1.526(2) no
C62 H62A 0.9900 no
C62 H62B 0.9900 no
C63 C64 1.523(2) no
C63 H63A 0.9900 no
C63 H63B 0.9900 no
C64 C65 1.523(2) no
C64 H64A 0.9900 no
C64 H64B 0.9900 no
C65 C66 1.523(2) no
C65 H65A 0.9900 no
C65 H65B 0.9900 no
C66 C67 1.522(2) no
C66 H66A 0.9900 no
C66 H66B 0.9900 no
C67 C68 1.523(2) no
C67 H67A 0.9900 no
C67 H67B 0.9900 no
C68 C69 1.509(2) no
C68 H68A 0.9900 no
C68 H68B 0.9900 no
C69 O70 1.4354(18) no
C69 H69A 0.9900 no
C69 H69B 0.9900 no
O70 C71 1.3645(18) no
C71 C72 1.390(2) no
C71 C76 1.395(2) no
C72 C73 1.393(2) no
C72 H72A 0.9500 no
C73 C74 1.390(2) no
C73 H73A 0.9500 no
C74 C75 1.394(2) no
C75 C76 1.381(2) no
C75 H75A 0.9500 no
C76 H76A 0.9500 no
N81 C81 1.138(2) no
C81 C82 1.454(3) no
C82 H82A 0.9800 no
C82 H82B 0.9800 no
C82 H82C 0.9800 no
N83 C83 1.139(2) no
C83 C84 1.456(2) no
C84 H84A 0.9800 no
C84 H84B 0.9800 no
C84 H84C 0.9800 no

loop_
_geom_hbond_atom_site_label_D
_geom_hbond_atom_site_label_H
_geom_hbond_atom_site_label_A
_geom_hbond_distance_DH
_geom_hbond_distance_HA
_geom_hbond_distance_DA
_geom_hbond_angle_DHA
_geom_hbond_publ_flag
N2 H2N N81 0.9797(11) 2.397(11) 3.235(2) 143.1(14) no
N11 H11N N81 0.9797(10) 2.281(10) 3.146(2) 146.8(14) no
N42 H42N N83 0.9797(10) 2.269(10) 3.127(2) 145.6(14) no
N51 H51N N83 0.9798(10) 2.319(10) 3.176(2) 145.7(14) no

loop_
_geom_torsion_atom_site_label_1
_geom_torsion_atom_site_label_2
_geom_torsion_atom_site_label_3
_geom_torsion_atom_site_label_4
_geom_torsion
_geom_torsion_publ_flag
C34 C1 N2 C3 94.02(17) no
C1 N2 C3 O3 9.3(2) no
C1 N2 C3 C4 -168.63(13) no
O3 C3 C4 N5 175.61(13) no
N2 C3 C4 N5 -6.39(19) no
O3 C3 C4 C9 -6.1(2) no
N2 C3 C4 C9 171.86(13) no
C9 C4 N5 C6 2.4(2) no
C3 C4 N5 C6 -179.42(12) no
C4 N5 C6 C7 -0.2(2) no
C4 N5 C6 C10 -179.62(12) no
N5 C6 C7 C8 -1.8(2) no
C10 C6 C7 C8 177.59(13) no
C6 C7 C8 C9 1.7(2) no
N5 C4 C9 C8 -2.4(2) no
C3 C4 C9 C8 179.42(13) no
C7 C8 C9 C4 0.3(2) no
N5 C6 C10 O10 178.54(12) no
C7 C6 C10 O10 -0.9(2) no
N5 C6 C10 N11 -0.98(18) no
C7 C6 C10 N11 179.61(13) no
O10 C10 N11 C12 -4.7(2) no
C6 C10 N11 C12 174.76(12) no
C10 N11 C12 C13 -91.85(17) no
N11 C12 C13 C14 70.87(17) no
N11 C12 C13 C18 -105.60(15) no
C18 C13 C14 C15 0.6(2) no
C12 C13 C14 C15 -175.97(13) no
C13 C14 C15 C16 -0.1(2) no
C14 C15 C16 O19 178.37(13) no
C14 C15 C16 C17 -0.7(2) no
O19 C16 C17 C18 -178.14(13) no
C15 C16 C17 C18 1.1(2) no
C16 C17 C18 C13 -0.5(2) no
C14 C13 C18 C17 -0.3(2) no
C12 C13 C18 C17 176.26(13) no
C15 C16 O19 C20 7.3(2) no
C17 C16 O19 C20 -173.58(13) no
C16 O19 C20 C21 177.87(12) no
O19 C20 C21 C22 66.32(17) no
C20 C21 C22 C23 69.45(19) no
C21 C22 C23 C24 -178.23(14) no
C22 C23 C24 C25 76.97(19) no
C23 C24 C25 C26 -175.40(14) no
C24 C25 C26 C27 -179.08(15) no
C25 C26 C27 C28 72.1(2) no
C26 C27 C28 C29 165.93(15) no
C27 C28 C29 O30 60.2(2) no
C28 C29 O30 C31 90.71(17) no
C29 O30 C31 C36 -3.9(2) no
C29 O30 C31 C32 176.35(13) no
O30 C31 C32 C33 -179.13(13) no
C36 C31 C32 C33 1.1(2) no
C31 C32 C33 C34 0.6(2) no
C32 C33 C34 C35 -1.3(2) no
C32 C33 C34 C1 178.50(14) no
N2 C1 C34 C35 -40.6(2) no
N2 C1 C34 C33 139.54(14) no
C33 C34 C35 C36 0.4(2) no
C1 C34 C35 C36 -179.48(14) no
C34 C35 C36 C31 1.3(2) no
O30 C31 C36 C35 178.20(14) no
C32 C31 C36 C35 -2.0(2) no
C74 C41 N42 C43 -97.37(16) no
C41 N42 C43 O43 -4.7(2) no
C41 N42 C43 C44 173.95(12) no
O43 C43 C44 N45 176.82(13) no
N42 C43 C44 N45 -1.93(19) no
O43 C43 C44 C49 -1.6(2) no
N42 C43 C44 C49 179.64(13) no
C49 C44 N45 C46 0.6(2) no
C43 C44 N45 C46 -177.74(12) no
C44 N45 C46 C47 2.5(2) no
C44 N45 C46 C50 -178.16(12) no
N45 C46 C47 C48 -3.0(2) no
C50 C46 C47 C48 177.65(14) no
C46 C47 C48 C49 0.4(2) no
C47 C48 C49 C44 2.5(2) no
N45 C44 C49 C48 -3.1(2) no
C43 C44 C49 C48 175.21(14) no
N45 C46 C50 O50 175.80(13) no
C47 C46 C50 O50 -4.9(2) no
N45 C46 C50 N51 -5.01(19) no
C47 C46 C50 N51 174.33(13) no
O50 C50 N51 C52 5.4(2) no
C46 C50 N51 C52 -173.72(13) no
C50 N51 C52 C53 95.30(17) no
N51 C52 C53 C58 -38.9(2) no
N51 C52 C53 C54 141.63(15) no
C58 C53 C54 C55 -1.0(2) no
C52 C53 C54 C55 178.46(14) no
C53 C54 C55 C56 0.4(2) no
C54 C55 C56 O59 -178.86(14) no
C54 C55 C56 C57 1.1(2) no
O59 C56 C57 C58 178.01(15) no
C55 C56 C57 C58 -1.9(2) no
C56 C57 C58 C53 1.3(2) no
C54 C53 C58 C57 0.1(2) no
C52 C53 C58 C57 -179.32(14) no
C57 C56 O59 C60 -6.9(2) no
C55 C56 O59 C60 173.05(14) no
C56 O59 C60 C61 92.33(17) no
O59 C60 C61 C62 63.23(18) no
C60 C61 C62 C63 168.83(13) no
C61 C62 C63 C64 69.47(18) no
C62 C63 C64 C65 -179.20(13) no
C63 C64 C65 C66 -177.55(13) no
C64 C65 C66 C67 75.76(18) no
C65 C66 C67 C68 179.12(14) no
C66 C67 C68 C69 70.66(18) no
C67 C68 C69 O70 67.10(17) no
C68 C69 O70 C71 176.78(13) no
C69 O70 C71 C72 8.7(2) no
C69 O70 C71 C76 -171.62(14) no
O70 C71 C72 C73 178.71(14) no
C76 C71 C72 C73 -0.9(2) no
C71 C72 C73 C74 0.3(2) no
C72 C73 C74 C75 0.4(2) no
C72 C73 C74 C41 -176.23(14) no
N42 C41 C74 C73 69.36(18) no
N42 C41 C74 C75 -107.14(16) no
C73 C74 C75 C76 -0.4(2) no
C41 C74 C75 C76 176.17(14) no
C74 C75 C76 C71 -0.2(2) no
O70 C71 C76 C75 -178.77(13) no
C72 C71 C76 C75 0.9(2) no
